data_4032378
loop_
_publ_author_name
'Liang, Dongdong'
'Yu, Wenbo'
'Nguyen, Nam'
'Deschamps, Jeffrey R.'
'Imler, Gregory H.'
'Li, Yue'
'MacKerell, Jr, Alexander D'
'Jiang, Chao'
'Xue, Fengtian'

_publ_section_title
;
 Iodobenzene-Catalyzed Synthesis of Phenanthridinones via Oxidative C-H
 Amidation.
;
_journal_issue 7
_journal_name_full 'The Journal of organic chemistry'
_journal_page_first 3589
_journal_page_last 3596
_journal_paper_doi 10.1021/acs.joc.7b00106
_journal_volume 82
_journal_year 2017
_chemical_formula_moiety 'C14 H10 F N O2'
_chemical_formula_sum 'C14 H10 F N O2'
_chemical_formula_weight 243.23
_space_group_crystal_system monoclinic
_space_group_IT_number 4
_space_group_name_Hall 'P 2yb'
_space_group_name_H-M_alt 'P 1 21 1'
_symmetry_space_group_name_Hall 'P 2yb'
_symmetry_space_group_name_H-M 'P 1 21 1'
_atom_sites_solution_hydrogens geom
_audit_creation_method SHELXL-2014/7
_cell_angle_alpha 90
_cell_angle_beta 93.134(4)
_cell_angle_gamma 90
_cell_formula_units_Z 2
_cell_length_a 4.2186(9)
_cell_length_b 9.333(2)
_cell_length_c 13.852(3)
_cell_measurement_reflns_used 1727
_cell_measurement_temperature 150(2)
_cell_measurement_theta_max 26.3575
_cell_measurement_theta_min 2.6325
_cell_volume 544.6(2)
_computing_cell_refinement 'Bruker APEX3 v2015.5-2 (Bruker, 2015)'
_computing_data_collection 'Bruker APEX3 v2015.5-2 (Bruker, 2015)'
_computing_data_reduction
;
Bruker SAINT v8.34A (Bruker, 2013), Bruker XPREP v2014/2 (Bruker, 2014)
;
_computing_molecular_graphics 'Bruker SHELXTL v2014/7 (Bruker, 2014)'
_computing_publication_material 'Bruker SHELXTL v2014/7 (Bruker, 2014)'
_computing_structure_refinement 'SHELXL-2014/7 (Sheldrick, 2014)'
_computing_structure_solution 'Bruker SHELXTL v2014/7 (Bruker, 2014)'
_diffrn_ambient_temperature 150(2)
_diffrn_measured_fraction_theta_full 0.997
_diffrn_measured_fraction_theta_max 0.997
_diffrn_measurement_device_type 'Bruker SMART APEX II CCD'
_diffrn_measurement_method '\w scans'
_diffrn_radiation_monochromator graphite
_diffrn_radiation_source 'fine focus sealed tube'
_diffrn_radiation_type MoK\a
_diffrn_radiation_wavelength 0.71073
_diffrn_reflns_av_R_equivalents 0.0260
_diffrn_reflns_av_unetI/netI 0.0355
_diffrn_reflns_Laue_measured_fraction_full 0.997
_diffrn_reflns_Laue_measured_fraction_max 0.997
_diffrn_reflns_limit_h_max 5
_diffrn_reflns_limit_h_min -5
_diffrn_reflns_limit_k_max 10
_diffrn_reflns_limit_k_min -11
_diffrn_reflns_limit_l_max 17
_diffrn_reflns_limit_l_min -17
_diffrn_reflns_number 4850
_diffrn_reflns_point_group_measured_fraction_full 0.922
_diffrn_reflns_point_group_measured_fraction_max 0.914
_diffrn_reflns_theta_full 25.242
_diffrn_reflns_theta_max 26.360
_diffrn_reflns_theta_min 2.633
_exptl_absorpt_coefficient_mu 0.111
_exptl_absorpt_correction_T_max 0.7454
_exptl_absorpt_correction_T_min 0.6509
_exptl_absorpt_correction_type multi-scan
_exptl_absorpt_process_details 'SADABS v2014/5 (Bruker, 2008)'
_exptl_crystal_colour 'clear colorless'
_exptl_crystal_density_diffrn 1.483
_exptl_crystal_description plate
_exptl_crystal_F_000 252
_exptl_crystal_size_max 0.400
_exptl_crystal_size_mid 0.200
_exptl_crystal_size_min 0.050
_refine_diff_density_max 0.154
_refine_diff_density_min -0.163
_refine_diff_density_rms 0.038
_refine_ls_extinction_method none
_refine_ls_goodness_of_fit_ref 1.059
_refine_ls_hydrogen_treatment constr
_refine_ls_matrix_type full
_refine_ls_number_parameters 164
_refine_ls_number_reflns 2041
_refine_ls_number_restraints 1
_refine_ls_restrained_S_all 1.058
_refine_ls_R_factor_all 0.0497
_refine_ls_R_factor_gt 0.0346
_refine_ls_shift/su_max 0.000
_refine_ls_shift/su_mean 0.000
_refine_ls_structure_factor_coef Fsqd
_refine_ls_weighting_details 'w=1/[\s^2^(Fo^2^)+(0.0368P)^2^+0.0151P] where P=(Fo^2^+2Fc^2^)/3'
_refine_ls_weighting_scheme calc
_refine_ls_wR_factor_gt 0.0712
_refine_ls_wR_factor_ref 0.0769
_reflns_Friedel_coverage 0.721
_reflns_Friedel_fraction_full 0.837
_reflns_Friedel_fraction_max 0.818
_reflns_number_gt 1688
_reflns_number_total 2041
_reflns_threshold_expression 'I > 2\s(I)'
_cod_data_source_file jo7b00106_si_004.cif
_cod_data_source_block xue040
_cod_depositor_comments 'Adding full bibliography for 4032377--4032380.cif.'
_cod_database_code 4032378
_shelx_shelxl_version_number 2014/7
_shelx_space_group_comment
;
The symmetry employed for this shelxl refinement is uniquely defined
by the following loop, which should always be used as a source of
symmetry information in preference to the above space-group names.
They are only intended as comments.
;
_shelx_estimated_absorpt_t_min 0.957
_shelx_estimated_absorpt_t_max 0.994

loop_
_space_group_symop_operation_xyz
'x, y, z'
'-x, y+1/2, -z'

loop_
_atom_site_label
_atom_site_type_symbol
_atom_site_fract_x
_atom_site_fract_y
_atom_site_fract_z
_atom_site_U_iso_or_equiv
_atom_site_adp_type
_atom_site_occupancy
_atom_site_site_symmetry_order
_atom_site_calc_flag
_atom_site_refinement_flags_posn
_atom_site_refinement_flags_adp
C1 C 0.4930(6) 0.8217(3) 0.92858(19) 0.0366(7) Uani 1 1 d . .
H1C H 0.4692 0.7521 0.9806 0.055 Uiso 1 1 calc R U
H1B H 0.4530 0.9184 0.9527 0.055 Uiso 1 1 calc R U
H1A H 0.7093 0.8165 0.9063 0.055 Uiso 1 1 calc R U
O1 O 0.2674(4) 0.7893(2) 0.84876(13) 0.0310(5) Uani 1 1 d . .
N1 N 0.3182(5) 0.6517(2) 0.81444(14) 0.0270(5) Uani 1 1 d . .
C2 C 0.1780(6) 0.5406(3) 0.86171(18) 0.0279(6) Uani 1 1 d . .
O2 O 0.0378(4) 0.5620(2) 0.93562(13) 0.0401(5) Uani 1 1 d . .
C3 C 0.2079(6) 0.3996(3) 0.81564(18) 0.0283(6) Uani 1 1 d . .
C4 C 0.0693(6) 0.2824(3) 0.8599(2) 0.0354(7) Uani 1 1 d . .
H4A H -0.0305 0.2951 0.9192 0.042 Uiso 1 1 calc R U
C5 C 0.0768(6) 0.1490(3) 0.8183(2) 0.0422(7) Uani 1 1 d . .
H5A H -0.0147 0.0692 0.8489 0.051 Uiso 1 1 calc R U
C6 C 0.2183(6) 0.1322(3) 0.7317(2) 0.0429(7) Uani 1 1 d . .
H6A H 0.2172 0.0406 0.7018 0.052 Uiso 1 1 calc R U
C7 C 0.3612(6) 0.2455(3) 0.6876(2) 0.0372(7) Uani 1 1 d . .
H7A H 0.4606 0.2309 0.6285 0.045 Uiso 1 1 calc R U
C8 C 0.3611(5) 0.3826(3) 0.72936(17) 0.0275(6) Uani 1 1 d . .
C9 C 0.5095(6) 0.5070(3) 0.68577(18) 0.0271(6) Uani 1 1 d . .
C10 C 0.6779(6) 0.5003(3) 0.60160(18) 0.0333(7) Uani 1 1 d . .
H10A H 0.7009 0.4104 0.5706 0.040 Uiso 1 1 calc R U
C11 C 0.8114(6) 0.6202(3) 0.56235(18) 0.0372(7) Uani 1 1 d . .
H11A H 0.9240 0.6142 0.5049 0.045 Uiso 1 1 calc R U
C12 C 0.7766(6) 0.7487(3) 0.60875(18) 0.0347(7) Uani 1 1 d . .
F12 F 0.9082(4) 0.8679(2) 0.57075(12) 0.0482(5) Uani 1 1 d . .
C13 C 0.6188(6) 0.7641(3) 0.69170(19) 0.0311(7) Uani 1 1 d . .
H13A H 0.6012 0.8548 0.7221 0.037 Uiso 1 1 calc R U
C14 C 0.4845(5) 0.6414(3) 0.72990(17) 0.0253(6) Uani 1 1 d . .

loop_
_atom_site_aniso_label
_atom_site_aniso_U_11
_atom_site_aniso_U_22
_atom_site_aniso_U_33
_atom_site_aniso_U_23
_atom_site_aniso_U_13
_atom_site_aniso_U_12
C1 0.0314(13) 0.0428(19) 0.0357(14) -0.0105(13) 0.0029(12) -0.0007(12)
O1 0.0303(9) 0.0264(11) 0.0362(10) -0.0055(8) 0.0005(8) 0.0048(8)
N1 0.0284(11) 0.0242(13) 0.0286(11) -0.0032(11) 0.0024(9) 0.0053(10)
C2 0.0230(12) 0.0313(17) 0.0293(14) 0.0012(12) 0.0009(11) 0.0032(11)
O2 0.0413(10) 0.0406(13) 0.0395(11) 0.0004(9) 0.0123(9) 0.0020(9)
C3 0.0259(12) 0.0268(15) 0.0314(14) 0.0004(12) -0.0062(11) 0.0041(11)
C4 0.0289(13) 0.0352(18) 0.0417(16) 0.0048(14) -0.0021(12) 0.0003(13)
C5 0.0370(15) 0.0308(19) 0.0575(19) 0.0076(16) -0.0097(14) -0.0035(14)
C6 0.0414(15) 0.0260(17) 0.0595(19) -0.0061(15) -0.0148(15) 0.0023(14)
C7 0.0371(15) 0.0346(18) 0.0386(16) -0.0070(14) -0.0095(13) 0.0074(13)
C8 0.0242(11) 0.0277(16) 0.0294(14) -0.0011(12) -0.0085(11) 0.0045(11)
C9 0.0240(12) 0.0322(16) 0.0242(12) -0.0012(13) -0.0057(11) 0.0074(12)
C10 0.0331(13) 0.0380(19) 0.0283(15) -0.0049(13) -0.0024(12) 0.0089(13)
C11 0.0348(14) 0.053(2) 0.0242(13) 0.0021(14) 0.0024(12) 0.0068(15)
C12 0.0301(14) 0.043(2) 0.0313(15) 0.0094(15) 0.0017(12) -0.0026(13)
F12 0.0519(9) 0.0491(12) 0.0441(10) 0.0114(9) 0.0083(8) -0.0105(8)
C13 0.0296(13) 0.0310(18) 0.0319(14) -0.0001(12) -0.0050(12) 0.0033(12)
C14 0.0207(11) 0.0300(15) 0.0247(12) 0.0005(12) -0.0032(10) 0.0036(12)

loop_
_atom_type_symbol
_atom_type_description
_atom_type_scat_dispersion_real
_atom_type_scat_dispersion_imag
_atom_type_scat_source
C C 0.0033 0.0016 'International Tables Vol C Tables 4.2.6.8 and 6.1.1.4'
F F 0.0171 0.0103 'International Tables Vol C Tables 4.2.6.8 and 6.1.1.4'
O O 0.0106 0.0060 'International Tables Vol C Tables 4.2.6.8 and 6.1.1.4'
N N 0.0061 0.0033 'International Tables Vol C Tables 4.2.6.8 and 6.1.1.4'
H H 0.0000 0.0000 'International Tables Vol C Tables 4.2.6.8 and 6.1.1.4'

loop_
_geom_angle_atom_site_label_1
_geom_angle_atom_site_label_2
_geom_angle_atom_site_label_3
_geom_angle
O1 C1 H1C 109.5
O1 C1 H1B 109.5
H1C C1 H1B 109.5
O1 C1 H1A 109.5
H1C C1 H1A 109.5
H1B C1 H1A 109.5
N1 O1 C1 110.23(18)
C2 N1 O1 117.06(19)
C2 N1 C14 126.4(2)
O1 N1 C14 116.3(2)
O2 C2 N1 120.9(2)
O2 C2 C3 124.4(2)
N1 C2 C3 114.7(2)
C4 C3 C8 120.7(3)
C4 C3 C2 117.5(2)
C8 C3 C2 121.8(2)
C5 C4 C3 120.4(3)
C5 C4 H4A 119.8
C3 C4 H4A 119.8
C4 C5 C6 119.4(3)
C4 C5 H5A 120.3
C6 C5 H5A 120.3
C7 C6 C5 121.3(3)
C7 C6 H6A 119.4
C5 C6 H6A 119.4
C6 C7 C8 120.5(3)
C6 C7 H7A 119.7
C8 C7 H7A 119.7
C3 C8 C7 117.8(3)
C3 C8 C9 119.4(2)
C7 C8 C9 122.9(2)
C10 C9 C14 117.2(2)
C10 C9 C8 123.8(2)
C14 C9 C8 119.0(2)
C11 C10 C9 122.0(3)
C11 C10 H10A 119.0
C9 C10 H10A 119.0
C12 C11 C10 117.9(2)
C12 C11 H11A 121.0
C10 C11 H11A 121.0
F12 C12 C13 117.8(3)
F12 C12 C11 118.5(2)
C13 C12 C11 123.7(3)
C12 C13 C14 117.3(3)
C12 C13 H13A 121.3
C14 C13 H13A 121.3
C13 C14 N1 119.5(2)
C13 C14 C9 121.8(2)
N1 C14 C9 118.6(2)

loop_
_geom_bond_atom_site_label_1
_geom_bond_atom_site_label_2
_geom_bond_distance
C1 O1 1.451(3)
C1 H1C 0.9800
C1 H1B 0.9800
C1 H1A 0.9800
O1 N1 1.391(3)
N1 C2 1.377(3)
N1 C14 1.401(3)
C2 O2 1.226(3)
C2 C3 1.471(4)
C3 C4 1.398(4)
C3 C8 1.399(4)
C4 C5 1.373(4)
C4 H4A 0.9500
C5 C6 1.378(4)
C5 H5A 0.9500
C6 C7 1.377(4)
C6 H6A 0.9500
C7 C8 1.404(4)
C7 H7A 0.9500
C8 C9 1.465(4)
C9 C10 1.399(4)
C9 C14 1.401(4)
C10 C11 1.378(4)
C10 H10A 0.9500
C11 C12 1.372(4)
C11 H11A 0.9500
C12 F12 1.362(3)
C12 C13 1.367(4)
C13 C14 1.395(4)
C13 H13A 0.9500

loop_
_geom_torsion_atom_site_label_1
_geom_torsion_atom_site_label_2
_geom_torsion_atom_site_label_3
_geom_torsion_atom_site_label_4
_geom_torsion
C1 O1 N1 C2 84.4(2)
C1 O1 N1 C14 -101.0(2)
O1 N1 C2 O2 -6.0(3)
C14 N1 C2 O2 180.0(2)
O1 N1 C2 C3 173.12(19)
C14 N1 C2 C3 -0.9(3)
O2 C2 C3 C4 -0.6(3)
N1 C2 C3 C4 -179.8(2)
O2 C2 C3 C8 177.7(2)
N1 C2 C3 C8 -1.4(3)
C8 C3 C4 C5 -1.2(3)
C2 C3 C4 C5 177.1(2)
C3 C4 C5 C6 -0.9(4)
C4 C5 C6 C7 2.1(4)
C5 C6 C7 C8 -1.2(4)
C4 C3 C8 C7 2.1(3)
C2 C3 C8 C7 -176.2(2)
C4 C3 C8 C9 -178.8(2)
C2 C3 C8 C9 3.0(3)
C6 C7 C8 C3 -0.9(3)
C6 C7 C8 C9 180.0(2)
C3 C8 C9 C10 177.6(2)
C7 C8 C9 C10 -3.2(3)
C3 C8 C9 C14 -2.3(3)
C7 C8 C9 C14 176.9(2)
C14 C9 C10 C11 -0.8(3)
C8 C9 C10 C11 179.3(2)
C9 C10 C11 C12 0.4(4)
C10 C11 C12 F12 179.8(2)
C10 C11 C12 C13 0.3(4)
F12 C12 C13 C14 179.9(2)
C11 C12 C13 C14 -0.6(4)
C12 C13 C14 N1 -179.5(2)
C12 C13 C14 C9 0.2(3)
C2 N1 C14 C13 -178.8(2)
O1 N1 C14 C13 7.2(3)
C2 N1 C14 C9 1.5(3)
O1 N1 C14 C9 -172.50(19)
C10 C9 C14 C13 0.5(3)
C8 C9 C14 C13 -179.6(2)
C10 C9 C14 N1 -179.8(2)
C8 C9 C14 N1 0.1(3)
